data_2311340
loop_
_publ_author_name
'Wang, Sida'
'Sroor, Farid M.'
'Liebing, Phil'
'Lorenz, Volker'
'Hilfert, Liane'
'Edelmann, Frank T.'

_publ_section_title
;
 Crystal structures of two ytterbium(III) complexes comprising
 alkynylamidinate ligands.
;
_journal_coeditor_code ZL2671
_journal_issue 'Pt 9'
_journal_name_full 'Acta crystallographica. Section E, Crystallographic communications'
_journal_page_first 1229
_journal_page_last 1233
_journal_paper_doi 10.1107/S2056989016012135
_journal_volume 72
_journal_year 2016
_chemical_formula_iupac '[Yb (C5 H5)2 (C12 H19 N2)]'
_chemical_formula_moiety 'C22 H29 N2 Yb'
_chemical_formula_sum 'C22 H29 N2 Yb'
_chemical_formula_weight 494.51
_chemical_name_systematic
Bis(\h^5^-cyclopentadienyl)(3-cyclopropyl-<i>N</i>,<i>N</i>'-diisopropylpropynamidinato-\k^2^<i>N</i>,<i>N</i>')ytterbium(III)
_space_group_crystal_system orthorhombic
_space_group_IT_number 61
_space_group_name_Hall '-P 2ac 2ab'
_space_group_name_H-M_alt 'P b c a'
_atom_sites_solution_hydrogens geom
_atom_sites_solution_primary heavy
_atom_sites_solution_secondary difmap
_audit_creation_method SHELXL-2014/7
_cell_angle_alpha 90
_cell_angle_beta 90
_cell_angle_gamma 90
_cell_formula_units_Z 8
_cell_length_a 9.4578(2)
_cell_length_b 19.2910(6)
_cell_length_c 22.2114(5)
_cell_measurement_reflns_used 21907
_cell_measurement_temperature 153(2)
_cell_measurement_theta_max 26.156
_cell_measurement_theta_min 1.834
_cell_volume 4052.48(18)
_computing_cell_refinement
;
X-AREA (Stoe & Cie, 2002)
;
_computing_data_collection
;
X-AREA (Stoe & Cie, 2002)
;
_computing_data_reduction
;
X-AREA and X-RED (Stoe & Cie, 2002)
;
_computing_molecular_graphics
;
DIAMOND (Brandenburg, 1999)
;
_computing_publication_material
;
SHELXL2014 (Sheldrick, 2015)
;
_computing_structure_refinement
;
SHELXL2014 (Sheldrick, 2015)
;
_computing_structure_solution
;
SHELXS2013 (Sheldrick, 2008)
;
_diffrn_ambient_temperature 153(2)
_diffrn_detector_area_resol_mean 6.67
_diffrn_measured_fraction_theta_full 0.999
_diffrn_measured_fraction_theta_max 0.998
_diffrn_measurement_device_type 'Stoe IPDS 2T'
_diffrn_measurement_method 'area detector'
_diffrn_radiation_type MoK\a
_diffrn_radiation_wavelength 0.71073
_diffrn_reflns_av_R_equivalents 0.0509
_diffrn_reflns_limit_h_max 10
_diffrn_reflns_limit_h_min -11
_diffrn_reflns_limit_k_max 22
_diffrn_reflns_limit_k_min -23
_diffrn_reflns_limit_l_max 27
_diffrn_reflns_limit_l_min -27
_diffrn_reflns_number 21905
_diffrn_reflns_theta_full 25.242
_diffrn_reflns_theta_max 26.156
_diffrn_reflns_theta_min 2.302
_exptl_absorpt_coefficient_mu 4.621
_exptl_absorpt_correction_T_max 0.4478
_exptl_absorpt_correction_T_min 0.3256
_exptl_absorpt_correction_type numerical
_exptl_absorpt_process_details
;
(X-AREA and X-RED; Stoe & Cie, 2002)
;
_exptl_crystal_colour orange
_exptl_crystal_density_diffrn 1.621
_exptl_crystal_description block
_exptl_crystal_F_000 1960
_exptl_crystal_size_max 0.330
_exptl_crystal_size_mid 0.310
_exptl_crystal_size_min 0.250
_refine_diff_density_max 0.495
_refine_diff_density_min -0.719
_refine_ls_extinction_coef 0.00042(3)
_refine_ls_extinction_expression Fc^*^=kFc[1+0.001xFc^2^\l^3^/sin(2\q)]^-1/4^
_refine_ls_extinction_method
;
SHELXL2014 (Sheldrick, 2015)
;
_refine_ls_goodness_of_fit_ref 0.976
_refine_ls_hydrogen_treatment constr
_refine_ls_matrix_type full
_refine_ls_number_parameters 227
_refine_ls_number_reflns 4045
_refine_ls_number_restraints 0
_refine_ls_restrained_S_all 0.976
_refine_ls_R_factor_all 0.0291
_refine_ls_R_factor_gt 0.0184
_refine_ls_shift/su_max 0.000
_refine_ls_shift/su_mean 0.000
_refine_ls_structure_factor_coef Fsqd
_refine_ls_weighting_details 'w=1/[\s^2^(Fo^2^)+(0.0189P)^2^] where P=(Fo^2^+2Fc^2^)/3'
_refine_ls_weighting_scheme calc
_refine_ls_wR_factor_gt 0.0379
_refine_ls_wR_factor_ref 0.0399
_reflns_number_gt 3263
_reflns_number_total 4045
_reflns_threshold_expression 'I > 2\s(I)'
_cod_data_source_file zl2671sup1.cif
_cod_data_source_block li0090
_cod_database_code 2311340
_shelx_space_group_comment
;
The symmetry employed for this shelxl refinement is uniquely defined
by the following loop, which should always be used as a source of
symmetry information in preference to the above space-group names.
They are only intended as comments.
;
_shelx_estimated_absorpt_t_min 0.311
_shelx_estimated_absorpt_t_max 0.391

loop_
_space_group_symop_operation_xyz
'x, y, z'
'-x+1/2, -y, z+1/2'
'x+1/2, -y+1/2, -z'
'-x, y+1/2, -z+1/2'
'-x, -y, -z'
'x-1/2, y, -z-1/2'
'-x-1/2, y-1/2, z'
'x, -y-1/2, z-1/2'

loop_
_atom_site_type_symbol
_atom_site_label
_atom_site_fract_x
_atom_site_fract_y
_atom_site_fract_z
_atom_site_U_iso_or_equiv
_atom_site_adp_type
_atom_site_calc_flag
_atom_site_occupancy
C C1 0.3923(3) 0.02660(12) 0.12656(11) 0.0209(5) Uani d 1
C C2 0.4476(3) -0.03844(14) 0.14935(12) 0.0243(5) Uani d 1
C C3 0.5016(3) -0.08748(13) 0.17234(12) 0.0237(5) Uani d 1
C C4 0.5728(3) -0.14441(13) 0.20074(11) 0.0239(5) Uani d 1
H H1 0.5401 -0.1564 0.2423 0.029 Uiso calc 1
C C5 0.7285(3) -0.15415(18) 0.18859(17) 0.0451(9) Uani d 1
H H3 0.7748 -0.1214 0.1605 0.054 Uiso calc 1
H H2 0.7888 -0.1699 0.2224 0.054 Uiso calc 1
C C6 0.6272(4) -0.20392(15) 0.16337(14) 0.0363(7) Uani d 1
H H4 0.6240 -0.2509 0.1813 0.044 Uiso calc 1
H H5 0.6100 -0.2024 0.1194 0.044 Uiso calc 1
C C7 0.1682(3) 0.00848(14) 0.17826(13) 0.0279(6) Uani d 1
H H6 0.2233 -0.0186 0.2086 0.033 Uiso calc 1
C C8 0.0678(3) 0.05675(15) 0.21099(14) 0.0354(7) Uani d 1
H H9 0.0013 0.0294 0.2351 0.042 Uiso calc 1
H H7 0.1218 0.0876 0.2375 0.042 Uiso calc 1
H H8 0.0153 0.0845 0.1816 0.042 Uiso calc 1
C C9 0.0881(3) -0.04153(15) 0.13814(15) 0.0396(7) Uani d 1
H H11 0.0232 -0.0693 0.1627 0.048 Uiso calc 1
H H10 0.0341 -0.0154 0.1081 0.048 Uiso calc 1
H H12 0.1553 -0.0722 0.1177 0.048 Uiso calc 1
C C10 0.6091(3) 0.04894(13) 0.07174(12) 0.0265(6) Uani d 1
H H13 0.6102 -0.0018 0.0627 0.032 Uiso calc 1
C C11 0.7191(3) 0.06331(19) 0.12009(15) 0.0407(8) Uani d 1
H H15 0.8127 0.0496 0.1054 0.049 Uiso calc 1
H H16 0.7193 0.1129 0.1297 0.049 Uiso calc 1
H H14 0.6961 0.0367 0.1564 0.049 Uiso calc 1
C C12 0.6454(3) 0.08777(16) 0.01454(14) 0.0361(7) Uani d 1
H H18 0.7412 0.0753 0.0017 0.043 Uiso calc 1
H H17 0.5779 0.0753 -0.0171 0.043 Uiso calc 1
H H19 0.6406 0.1378 0.0221 0.043 Uiso calc 1
C C13 0.3678(4) 0.19289(17) 0.20356(15) 0.0468(9) Uani d 1
H H20 0.3727 0.1576 0.2333 0.056 Uiso calc 1
C C14 0.4768(4) 0.21487(18) 0.16796(18) 0.0513(10) Uani d 1
H H21 0.5707 0.1974 0.1690 0.062 Uiso calc 1
C C15 0.4272(4) 0.26772(16) 0.12948(17) 0.0458(9) Uani d 1
H H22 0.4803 0.2920 0.0999 0.055 Uiso calc 1
C C16 0.2837(3) 0.27732(14) 0.14360(13) 0.0333(7) Uani d 1
H H23 0.2215 0.3098 0.1254 0.040 Uiso calc 1
C C17 0.2495(4) 0.23090(15) 0.18876(14) 0.0368(7) Uani d 1
H H24 0.1588 0.2260 0.2067 0.044 Uiso calc 1
C C18 0.2309(3) 0.20903(15) -0.00641(12) 0.0292(6) Uani d 1
H H25 0.2880 0.2466 -0.0196 0.035 Uiso calc 1
C C19 0.1094(3) 0.21427(15) 0.02902(12) 0.0308(6) Uani d 1
H H26 0.0686 0.2558 0.0441 0.037 Uiso calc 1
C C20 0.0589(3) 0.14683(19) 0.03826(14) 0.0456(9) Uani d 1
H H27 -0.0230 0.1346 0.0606 0.055 Uiso calc 1
C C21 0.1492(4) 0.10076(17) 0.00905(15) 0.0470(9) Uani d 1
H H28 0.1402 0.0517 0.0086 0.056 Uiso calc 1
C C22 0.2543(4) 0.13851(15) -0.01913(13) 0.0368(7) Uani d 1
H H29 0.3290 0.1201 -0.0429 0.044 Uiso calc 1
N N1 0.2658(2) 0.05054(11) 0.14281(10) 0.0212(4) Uani d 1
N N2 0.4664(2) 0.06799(10) 0.09026(10) 0.0216(4) Uani d 1
Yb Yb 0.29970(2) 0.15407(2) 0.09600(2) 0.01886(5) Uani d 1

loop_
_atom_site_aniso_label
_atom_site_aniso_U_11
_atom_site_aniso_U_22
_atom_site_aniso_U_33
_atom_site_aniso_U_12
_atom_site_aniso_U_13
_atom_site_aniso_U_23
C1 0.0188(12) 0.0168(11) 0.0271(13) -0.0009(10) -0.0038(11) -0.0017(9)
C2 0.0197(13) 0.0225(12) 0.0308(13) 0.0006(11) 0.0012(10) -0.0002(11)
C3 0.0191(13) 0.0243(13) 0.0276(14) -0.0013(12) 0.0011(11) -0.0005(10)
C4 0.0233(13) 0.0235(13) 0.0248(13) 0.0024(11) 0.0008(10) 0.0049(10)
C5 0.0207(16) 0.0513(19) 0.063(2) 0.0067(15) -0.0007(14) 0.0297(17)
C6 0.044(2) 0.0315(15) 0.0335(16) 0.0146(15) 0.0064(14) 0.0086(12)
C7 0.0194(14) 0.0286(14) 0.0356(15) 0.0005(11) 0.0026(11) 0.0138(12)
C8 0.0289(15) 0.0425(17) 0.0347(15) 0.0003(13) 0.0108(13) 0.0069(13)
C9 0.0248(15) 0.0255(14) 0.069(2) -0.0048(14) 0.0090(15) 0.0011(14)
C10 0.0189(13) 0.0207(13) 0.0400(14) 0.0017(11) 0.0080(12) -0.0030(11)
C11 0.0202(16) 0.057(2) 0.0453(18) 0.0026(14) 0.0030(13) 0.0037(15)
C12 0.0281(15) 0.0424(17) 0.0377(17) -0.0037(14) 0.0093(12) -0.0038(13)
C13 0.065(2) 0.0368(17) 0.0390(18) 0.0037(18) -0.0226(18) -0.0134(14)
C14 0.0307(18) 0.0423(19) 0.081(3) 0.0127(16) -0.0246(18) -0.0393(19)
C15 0.047(2) 0.0275(15) 0.063(2) -0.0175(16) 0.0116(17) -0.0182(15)
C16 0.0367(18) 0.0198(12) 0.0434(16) 0.0058(13) -0.0073(14) -0.0059(11)
C17 0.0409(17) 0.0318(15) 0.0377(16) -0.0032(15) 0.0032(14) -0.0113(12)
C18 0.0290(17) 0.0302(14) 0.0284(14) 0.0040(12) -0.0004(12) 0.0090(11)
C19 0.0239(14) 0.0404(16) 0.0281(14) 0.0095(13) -0.0019(12) 0.0060(12)
C20 0.0282(16) 0.068(2) 0.0405(18) -0.0194(17) -0.0139(13) 0.0210(17)
C21 0.069(3) 0.0321(16) 0.0396(19) -0.0118(18) -0.0301(17) 0.0043(13)
C22 0.0532(19) 0.0357(16) 0.0216(14) 0.0131(14) -0.0055(13) 0.0006(11)
N1 0.0165(11) 0.0190(10) 0.0281(11) 0.0019(9) 0.0014(9) 0.0040(8)
N2 0.0169(11) 0.0182(10) 0.0298(12) 0.0014(8) 0.0024(9) -0.0018(9)
Yb 0.01845(6) 0.01490(6) 0.02324(6) 0.00096(4) -0.00219(4) 0.00011(4)

loop_
_atom_type_symbol
_atom_type_description
_atom_type_scat_dispersion_real
_atom_type_scat_dispersion_imag
_atom_type_scat_source
C C 0.0033 0.0016 'International Tables Vol C Tables 4.2.6.8 and 6.1.1.4'
H H 0.0000 0.0000 'International Tables Vol C Tables 4.2.6.8 and 6.1.1.4'
N N 0.0061 0.0033 'International Tables Vol C Tables 4.2.6.8 and 6.1.1.4'
Yb Yb -0.3850 5.5486 'International Tables Vol C Tables 4.2.6.8 and 6.1.1.4'

loop_
_geom_angle_atom_site_label_1
_geom_angle_atom_site_label_2
_geom_angle_atom_site_label_3
_geom_angle
N1 C1 N2 115.4(2)
N1 C1 C2 122.0(2)
N2 C1 C2 122.6(2)
N1 C1 Yb 57.36(12)
N2 C1 Yb 58.18(12)
C2 C1 Yb 173.46(18)
C3 C2 C1 172.8(3)
C2 C3 C4 177.1(3)
C3 C4 C6 120.1(2)
C3 C4 C5 118.3(2)
C6 C4 C5 58.2(2)
C3 C4 H1 116.0
C6 C4 H1 116.0
C5 C4 H1 116.0
C6 C5 C4 60.8(2)
C6 C5 H3 117.7
C4 C5 H3 117.7
C6 C5 H2 117.7
C4 C5 H2 117.7
H3 C5 H2 114.8
C5 C6 C4 61.0(2)
C5 C6 H4 117.7
C4 C6 H4 117.7
C5 C6 H5 117.7
C4 C6 H5 117.7
H4 C6 H5 114.8
N1 C7 C9 110.6(2)
N1 C7 C8 108.3(2)
C9 C7 C8 111.1(2)
N1 C7 H6 108.9
C9 C7 H6 108.9
C8 C7 H6 108.9
C7 C8 H9 109.5
C7 C8 H7 109.5
H9 C8 H7 109.5
C7 C8 H8 109.5
H9 C8 H8 109.5
H7 C8 H8 109.5
C7 C9 H11 109.5
C7 C9 H10 109.5
H11 C9 H10 109.5
C7 C9 H12 109.5
H11 C9 H12 109.5
H10 C9 H12 109.5
N2 C10 C12 108.8(2)
N2 C10 C11 112.8(2)
C12 C10 C11 110.3(2)
N2 C10 H13 108.3
C12 C10 H13 108.3
C11 C10 H13 108.3
C10 C11 H15 109.5
C10 C11 H16 109.5
H15 C11 H16 109.5
C10 C11 H14 109.5
H15 C11 H14 109.5
H16 C11 H14 109.5
C10 C12 H18 109.5
C10 C12 H17 109.5
H18 C12 H17 109.5
C10 C12 H19 109.5
H18 C12 H19 109.5
H17 C12 H19 109.5
C14 C13 C17 108.0(3)
C14 C13 Yb 75.12(19)
C17 C13 Yb 74.42(17)
C14 C13 H20 126.0
C17 C13 H20 126.0
Yb C13 H20 116.6
C13 C14 C15 108.9(3)
C13 C14 Yb 74.29(19)
C15 C14 Yb 74.87(18)
C13 C14 H21 125.5
C15 C14 H21 125.5
Yb C14 H21 117.2
C16 C15 C14 106.3(3)
C16 C15 Yb 74.22(17)
C14 C15 Yb 73.69(17)
C16 C15 H22 126.8
C14 C15 H22 126.8
Yb C15 H22 117.4
C17 C16 C15 107.6(3)
C17 C16 Yb 73.57(16)
C15 C16 Yb 74.53(16)
C17 C16 H23 126.2
C15 C16 H23 126.2
Yb C16 H23 117.7
C13 C17 C16 109.1(3)
C13 C17 Yb 74.66(17)
C16 C17 Yb 75.52(17)
C13 C17 H24 125.4
C16 C17 H24 125.4
Yb C17 H24 116.3
C19 C18 C22 108.2(3)
C19 C18 Yb 75.03(15)
C22 C18 Yb 75.01(16)
C19 C18 H25 125.9
C22 C18 H25 125.9
Yb C18 H25 116.2
C18 C19 C20 107.2(3)
C18 C19 Yb 73.82(16)
C20 C19 Yb 74.83(16)
C18 C19 H26 126.4
C20 C19 H26 126.4
Yb C19 H26 117.1
C21 C20 C19 108.4(3)
C21 C20 Yb 74.25(18)
C19 C20 Yb 74.06(16)
C21 C20 H27 125.8
C19 C20 H27 125.8
Yb C20 H27 117.8
C22 C21 C20 108.4(3)
C22 C21 Yb 74.66(18)
C20 C21 Yb 74.84(18)
C22 C21 H28 125.8
C20 C21 H28 125.8
Yb C21 H28 116.7
C21 C22 C18 107.8(3)
C21 C22 Yb 74.64(18)
C18 C22 Yb 73.61(16)
C21 C22 H29 126.1
C18 C22 H29 126.1
Yb C22 H29 117.7
C1 N1 C7 121.4(2)
C1 N1 Yb 93.09(15)
C7 N1 Yb 145.49(16)
C1 N2 C10 120.4(2)
C1 N2 Yb 92.20(15)
C10 N2 Yb 146.57(16)
N1 Yb N2 59.11(7)
N1 Yb C17 96.51(9)
N2 Yb C17 125.91(9)
N1 Yb C13 82.36(10)
N2 Yb C13 95.16(10)
C17 Yb C13 30.92(11)
N1 Yb C18 136.46(9)
N2 Yb C18 114.82(8)
C17 Yb C18 114.78(10)
C13 Yb C18 139.01(10)
N1 Yb C14 101.91(11)
N2 Yb C14 85.28(9)
C17 Yb C14 50.80(11)
C13 Yb C14 30.60(12)
C18 Yb C14 121.15(12)
N1 Yb C16 127.40(9)
N2 Yb C16 136.29(9)
C17 Yb C16 30.92(10)
C13 Yb C16 51.34(10)
C18 Yb C16 88.18(9)
C14 Yb C16 51.34(10)
N1 Yb C19 123.68(8)
N2 Yb C19 139.92(8)
C17 Yb C19 94.16(10)
C13 Yb C19 124.76(10)
C18 Yb C19 31.15(9)
C14 Yb C19 126.54(11)
C16 Yb C19 77.60(9)
N1 Yb C21 85.14(9)
N2 Yb C21 92.78(10)
C17 Yb C21 135.74(12)
C13 Yb C21 159.02(13)
C18 Yb C21 51.33(10)
C14 Yb C21 170.27(13)
C16 Yb C21 128.90(10)
C19 Yb C21 51.47(10)
N1 Yb C15 132.26(10)
N2 Yb C15 107.84(10)
C17 Yb C15 51.36(10)
C13 Yb C15 51.56(12)
C18 Yb C15 91.28(11)
C14 Yb C15 31.44(12)
C16 Yb C15 31.25(10)
C19 Yb C15 96.16(11)
C21 Yb C15 142.52(11)
N1 Yb C22 108.89(9)
N2 Yb C22 88.59(9)
C17 Yb C22 144.82(10)
C13 Yb C22 168.41(11)
C18 Yb C22 31.38(9)
C14 Yb C22 139.59(13)
C16 Yb C22 119.52(9)
C19 Yb C22 51.59(9)
C21 Yb C22 30.70(11)
C15 Yb C22 116.85(11)
N1 Yb C20 93.12(9)
N2 Yb C20 122.16(10)
C17 Yb C20 105.16(12)
C13 Yb C20 133.23(12)
C18 Yb C20 51.22(9)
C14 Yb C20 152.55(11)
C16 Yb C20 101.36(11)
C19 Yb C20 31.11(10)
C21 Yb C20 30.91(11)
C15 Yb C20 125.90(12)
C22 Yb C20 51.00(11)

loop_
_geom_bond_atom_site_label_1
_geom_bond_atom_site_label_2
_geom_bond_distance
C1 N1 1.332(3)
C1 N2 1.334(3)
C1 C2 1.451(4)
C1 Yb 2.697(2)
C2 C3 1.190(4)
C3 C4 1.434(4)
C4 C6 1.507(4)
C4 C5 1.509(4)
C4 H1 1.0000
C5 C6 1.468(5)
C5 H3 0.9900
C5 H2 0.9900
C6 H4 0.9900
C6 H5 0.9900
C7 N1 1.460(3)
C7 C9 1.516(4)
C7 C8 1.516(4)
C7 H6 1.0000
C8 H9 0.9800
C8 H7 0.9800
C8 H8 0.9800
C9 H11 0.9800
C9 H10 0.9800
C9 H12 0.9800
C10 N2 1.458(3)
C10 C12 1.514(4)
C10 C11 1.521(4)
C10 H13 1.0000
C11 H15 0.9800
C11 H16 0.9800
C11 H14 0.9800
C12 H18 0.9800
C12 H17 0.9800
C12 H19 0.9800
C13 C14 1.367(6)
C13 C17 1.378(5)
C13 Yb 2.585(3)
C13 H20 0.9500
C14 C15 1.411(5)
C14 Yb 2.595(3)
C14 H21 0.9500
C15 C16 1.405(5)
C15 Yb 2.610(3)
C15 H22 0.9500
C16 C17 1.383(4)
C16 Yb 2.607(3)
C16 H23 0.9500
C17 Yb 2.582(3)
C17 H24 0.9500
C18 C19 1.396(4)
C18 C22 1.407(4)
C18 Yb 2.592(3)
C18 H25 0.9500
C19 C20 1.401(4)
C19 Yb 2.608(3)
C19 H26 0.9500
C20 C21 1.393(5)
C20 Yb 2.617(3)
C20 H27 0.9500
C21 C22 1.382(5)
C21 Yb 2.610(3)
C21 H28 0.9500
C22 Yb 2.610(3)
C22 H29 0.9500
N1 Yb 2.274(2)
N2 Yb 2.293(2)

loop_
_geom_torsion_atom_site_label_1
_geom_torsion_atom_site_label_2
_geom_torsion_atom_site_label_3
_geom_torsion_atom_site_label_4
_geom_torsion
C3 C4 C5 C6 -109.6(3)
C3 C4 C6 C5 106.6(3)
C17 C13 C14 C15 -0.3(3)
Yb C13 C14 C15 67.5(2)
C17 C13 C14 Yb -67.7(2)
C13 C14 C15 C16 0.5(3)
Yb C14 C15 C16 67.6(2)
C13 C14 C15 Yb -67.1(2)
C14 C15 C16 C17 -0.6(3)
Yb C15 C16 C17 66.7(2)
C14 C15 C16 Yb -67.2(2)
C14 C13 C17 C16 -0.1(3)
Yb C13 C17 C16 -68.3(2)
C14 C13 C17 Yb 68.2(2)
C15 C16 C17 C13 0.4(3)
Yb C16 C17 C13 67.7(2)
C15 C16 C17 Yb -67.3(2)
C22 C18 C19 C20 0.3(3)
Yb C18 C19 C20 -68.0(2)
C22 C18 C19 Yb 68.3(2)
C18 C19 C20 C21 0.4(3)
Yb C19 C20 C21 -66.9(2)
C18 C19 C20 Yb 67.3(2)
C19 C20 C21 C22 -0.9(4)
Yb C20 C21 C22 -67.7(2)
C19 C20 C21 Yb 66.8(2)
C20 C21 C22 C18 1.1(3)
Yb C21 C22 C18 -66.7(2)
C20 C21 C22 Yb 67.8(2)
C19 C18 C22 C21 -0.9(3)
Yb C18 C22 C21 67.4(2)
C19 C18 C22 Yb -68.3(2)
N2 C1 N1 C7 174.8(2)
C2 C1 N1 C7 -8.1(4)
Yb C1 N1 C7 179.6(3)
N2 C1 N1 Yb -4.8(2)
C2 C1 N1 Yb 172.3(2)
C9 C7 N1 C1 -81.7(3)
C8 C7 N1 C1 156.3(2)
C9 C7 N1 Yb 97.6(3)
C8 C7 N1 Yb -24.4(4)
N1 C1 N2 C10 177.0(2)
C2 C1 N2 C10 0.0(4)
Yb C1 N2 C10 172.3(3)
N1 C1 N2 Yb 4.7(2)
C2 C1 N2 Yb -172.3(2)
C12 C10 N2 C1 158.5(2)
C11 C10 N2 C1 -78.8(3)
C12 C10 N2 Yb -35.6(4)
C11 C10 N2 Yb 87.2(4)
